data_7050962
loop_
_publ_author_name
'Dutta, Swati'
'Basuli, Falguni'
'Peng, Shie-Ming'
'Lee, Gene-Hsiang'
'Bhattacharya, Samaresh'

_publ_section_title
;
 Synthesis, structure and redox properties of some thiosemicarbazone
 complexes of rhodium
;
_journal_issue 11
_journal_name_full 'New Journal of Chemistry'
_journal_page_first 1607
_journal_paper_doi 10.1039/b205338c
_journal_volume 26
_journal_year 2002
_chemical_formula_sum 'C45 H39 Cl N3 O P2 Rh S'
_chemical_formula_weight 870.15
_chemical_name_systematic
;
?
;
_space_group_IT_number 14
_symmetry_cell_setting monoclinic
_symmetry_space_group_name_Hall '-P 2ybc'
_symmetry_space_group_name_H-M 'P 1 21/c 1'
_atom_sites_solution_hydrogens geom
_atom_sites_solution_primary direct
_atom_sites_solution_secondary difmap
_audit_creation_method SHELXL-97
_cell_angle_alpha 90.00
_cell_angle_beta 90.055(13)
_cell_angle_gamma 90.00
_cell_formula_units_Z 8
_cell_length_a 23.236(3)
_cell_length_b 17.497(4)
_cell_length_c 19.446(3)
_cell_measurement_reflns_used 25
_cell_measurement_temperature 295(2)
_cell_measurement_theta_max 12.64
_cell_measurement_theta_min 9.33
_cell_volume 7906(2)
_computing_cell_refinement 'Enraf-Nonius CAD4'
_computing_data_collection 'Enraf-Nonius CAD4'
_computing_data_reduction 'Bruker SHELXTL'
_computing_molecular_graphics 'Bruker SHELXTL'
_computing_publication_material 'Bruker SHELXTL'
_computing_structure_refinement 'SHELXL-97 (Sheldrick, 1997)'
_computing_structure_solution 'SHELXS-97 (Sheldrick, 1990)'
_diffrn_ambient_temperature 295(2)
_diffrn_measured_fraction_theta_full 1.000
_diffrn_measured_fraction_theta_max 1.000
_diffrn_measurement_device_type 'Enraf-Nonius CAD4'
_diffrn_measurement_method '\w--2\q scans'
_diffrn_radiation_monochromator graphite
_diffrn_radiation_source 'fine-focus sealed tube'
_diffrn_radiation_type MoK\a
_diffrn_radiation_wavelength 0.71073
_diffrn_reflns_av_R_equivalents 0.0000
_diffrn_reflns_av_sigmaI/netI 0.0589
_diffrn_reflns_limit_h_max 27
_diffrn_reflns_limit_h_min 0
_diffrn_reflns_limit_k_max 0
_diffrn_reflns_limit_k_min -20
_diffrn_reflns_limit_l_max 23
_diffrn_reflns_limit_l_min -23
_diffrn_reflns_number 13917
_diffrn_reflns_theta_full 25.00
_diffrn_reflns_theta_max 25.00
_diffrn_reflns_theta_min 1.46
_diffrn_standards_decay_% 0
_diffrn_standards_interval_time 60
_diffrn_standards_number 3
_exptl_absorpt_coefficient_mu 0.673
_exptl_absorpt_correction_T_max 0.8186
_exptl_absorpt_correction_T_min 0.7546
_exptl_absorpt_correction_type 'empirical used psi-scan'
_exptl_crystal_colour orange
_exptl_crystal_density_diffrn 1.462
_exptl_crystal_density_meas ?
_exptl_crystal_density_method 'not measured'
_exptl_crystal_description block
_exptl_crystal_F_000 3568
_exptl_crystal_size_max 0.45
_exptl_crystal_size_mid 0.40
_exptl_crystal_size_min 0.30
_refine_diff_density_max 0.415
_refine_diff_density_min -0.465
_refine_diff_density_rms 0.077
_refine_ls_extinction_method none
_refine_ls_goodness_of_fit_ref 1.004
_refine_ls_hydrogen_treatment mixed
_refine_ls_matrix_type full
_refine_ls_number_parameters 973
_refine_ls_number_reflns 13917
_refine_ls_number_restraints 0
_refine_ls_restrained_S_all 1.004
_refine_ls_R_factor_all 0.0778
_refine_ls_R_factor_gt 0.0429
_refine_ls_shift/su_max 0.002
_refine_ls_shift/su_mean 0.000
_refine_ls_structure_factor_coef Fsqd
_refine_ls_weighting_details 'calc w=1/[\s^2^(Fo^2^)+(0.0431P)^2^+0.0000P] where P=(Fo^2^+2Fc^2^)/3'
_refine_ls_weighting_scheme calc
_refine_ls_wR_factor_gt 0.0902
_refine_ls_wR_factor_ref 0.1012
_reflns_number_gt 9181
_reflns_number_total 13917
_reflns_threshold_expression >2sigma(I)
_cod_data_source_file b205338c.txt
_cod_data_source_block ic7667
_cod_depositor_comments
;
The following automatic conversions were performed:
'_symmetry_cell_setting' value 'Monoclinic' changed to 'monoclinic'
according to '/home/saulius/struct/CIF-dictionaries/cif_core.dic'
dictionary named 'cif_core.dic' version 2.4.1 from 2010-06-29.

Automatic conversion script
Id: cif_fix_enum 1527 2010-12-29 10:47:43Z saulius 

The following automatic conversions were performed:

'_exptl_crystal_density_meas' value 'not_measured' was changed to '?'
- the value is perceived as not measured.

Automatic conversion script
Id: cif_fix_values 3008 2015-01-20 13:52:24Z robertas 
;
_cod_original_cell_volume 7906(3)
_cod_original_sg_symbol_H-M P2(1)/c
_cod_database_code 7050962

loop_
_symmetry_equiv_pos_as_xyz
'x, y, z'
'-x, y+1/2, -z+1/2'
'-x, -y, -z'
'x, -y-1/2, z-1/2'

loop_
_atom_site_label
_atom_site_type_symbol
_atom_site_fract_x
_atom_site_fract_y
_atom_site_fract_z
_atom_site_U_iso_or_equiv
_atom_site_adp_type
_atom_site_occupancy
_atom_site_symmetry_multiplicity
_atom_site_calc_flag
_atom_site_refinement_flags
_atom_site_disorder_assembly
_atom_site_disorder_group
Rh1 Rh -0.072624(14) 0.274157(17) 0.618585(14) 0.02788(9) Uani 1 1 d . . .
Rh2 Rh 0.578781(14) -0.256501(18) -0.135625(15) 0.03262(9) Uani 1 1 d . . .
Cl1 Cl -0.08458(5) 0.22358(6) 0.73036(5) 0.0411(3) Uani 1 1 d . . .
Cl2 Cl 0.58411(5) -0.20753(7) -0.02293(5) 0.0469(3) Uani 1 1 d . . .
S1 S -0.07885(5) 0.39793(6) 0.65671(5) 0.0372(3) Uani 1 1 d . . .
S2 S 0.57221(5) -0.38138(7) -0.09904(6) 0.0470(3) Uani 1 1 d . . .
P1 P 0.02974(5) 0.27085(6) 0.63142(5) 0.0321(2) Uani 1 1 d . . .
P2 P -0.17529(5) 0.26686(6) 0.61140(5) 0.0342(3) Uani 1 1 d . . .
P3 P 0.68158(5) -0.25848(7) -0.13452(5) 0.0377(3) Uani 1 1 d . . .
P4 P 0.47643(5) -0.24148(6) -0.12590(5) 0.0366(3) Uani 1 1 d . . .
O1 O -0.06240(12) 0.16666(14) 0.58060(12) 0.0359(7) Uani 1 1 d . . .
O2 O 0.58442(13) -0.14857(16) -0.17269(14) 0.0471(8) Uani 1 1 d . . .
N1 N -0.06306(14) 0.32220(17) 0.52531(15) 0.0320(8) Uani 1 1 d . . .
N2 N -0.04920(17) 0.40089(18) 0.52247(17) 0.0454(10) Uani 1 1 d . . .
N3 N -0.04361(19) 0.5136(2) 0.58086(19) 0.0718(14) Uani 1 1 d . . .
H3A H -0.0321 0.5359 0.5439 0.086 Uiso 1 1 calc R . .
H3B H -0.0475 0.5394 0.6182 0.086 Uiso 1 1 calc R . .
N4 N 0.57463(15) -0.30151(19) -0.23076(16) 0.0393(9) Uani 1 1 d . . .
N5 N 0.57275(18) -0.3812(2) -0.23769(18) 0.0541(11) Uani 1 1 d . . .
N6 N 0.5706(2) -0.4973(2) -0.1863(2) 0.0849(16) Uani 1 1 d . . .
H6A H 0.5710 -0.5182 -0.2263 0.102 Uiso 1 1 calc R . .
H6B H 0.5697 -0.5254 -0.1500 0.102 Uiso 1 1 calc R . .
C1 C -0.0557(2) 0.4370(2) 0.5802(2) 0.0427(11) Uani 1 1 d . . .
C2 C -0.06535(17) 0.2873(2) 0.46642(18) 0.0350(10) Uani 1 1 d . . .
C3 C -0.0603(2) 0.3336(3) 0.4012(2) 0.0534(13) Uani 1 1 d . . .
H3C H -0.0574 0.3868 0.4126 0.080 Uiso 1 1 calc R . .
H3D H -0.0937 0.3253 0.3732 0.080 Uiso 1 1 calc R . .
H3E H -0.0265 0.3180 0.3765 0.080 Uiso 1 1 calc R . .
C4 C -0.07089(17) 0.2039(2) 0.45990(19) 0.0339(10) Uani 1 1 d . . .
C5 C -0.0779(2) 0.1740(3) 0.3939(2) 0.0512(13) Uani 1 1 d . . .
H5A H -0.0828 0.2079 0.3575 0.061 Uiso 1 1 calc R . .
C6 C -0.0778(2) 0.0972(3) 0.3800(2) 0.0634(15) Uani 1 1 d . . .
H6C H -0.0832 0.0798 0.3353 0.076 Uiso 1 1 calc R . .
C7 C -0.0698(2) 0.0460(3) 0.4330(2) 0.0576(14) Uani 1 1 d . . .
H7A H -0.0686 -0.0062 0.4242 0.069 Uiso 1 1 calc R . .
C8 C -0.06379(19) 0.0726(2) 0.4984(2) 0.0445(11) Uani 1 1 d . . .
H8A H -0.0581 0.0376 0.5337 0.053 Uiso 1 1 calc R . .
C9 C -0.06570(17) 0.1509(2) 0.51478(19) 0.0323(9) Uani 1 1 d . . .
C10 C 0.05879(17) 0.1983(2) 0.68923(19) 0.0330(9) Uani 1 1 d . . .
C11 C 0.11134(18) 0.2100(3) 0.7211(2) 0.0425(11) Uani 1 1 d . . .
H11A H 0.1301 0.2567 0.7160 0.051 Uiso 1 1 calc R . .
C12 C 0.13633(19) 0.1529(3) 0.7606(2) 0.0482(12) Uani 1 1 d . . .
H12A H 0.1712 0.1618 0.7827 0.058 Uiso 1 1 calc R . .
C13 C 0.1096(2) 0.0836(3) 0.7670(2) 0.0477(12) Uani 1 1 d . . .
H13A H 0.1268 0.0450 0.7928 0.057 Uiso 1 1 calc R . .
C14 C 0.0579(2) 0.0709(2) 0.7359(2) 0.0449(11) Uani 1 1 d . . .
H14A H 0.0398 0.0238 0.7409 0.054 Uiso 1 1 calc R . .
C15 C 0.03201(18) 0.1278(2) 0.6965(2) 0.0398(10) Uani 1 1 d . . .
H15A H -0.0032 0.1187 0.6752 0.048 Uiso 1 1 calc R . .
C16 C 0.06150(18) 0.3576(2) 0.6661(2) 0.0434(11) Uani 1 1 d . . .
C17 C 0.0992(2) 0.4043(3) 0.6309(3) 0.0762(17) Uani 1 1 d . . .
H17A H 0.1108 0.3905 0.5869 0.091 Uiso 1 1 calc R . .
C18 C 0.1199(3) 0.4705(4) 0.6593(4) 0.107(2) Uani 1 1 d . . .
H18A H 0.1455 0.5011 0.6348 0.128 Uiso 1 1 calc R . .
C19 C 0.1028(3) 0.4914(4) 0.7241(5) 0.105(3) Uani 1 1 d . . .
H19A H 0.1153 0.5374 0.7429 0.126 Uiso 1 1 calc R . .
C20 C 0.0675(3) 0.4447(3) 0.7609(3) 0.0773(18) Uani 1 1 d . . .
H20A H 0.0578 0.4575 0.8058 0.093 Uiso 1 1 calc R . .
C21 C 0.0458(2) 0.3782(3) 0.7319(3) 0.0586(14) Uani 1 1 d . . .
H21A H 0.0207 0.3475 0.7569 0.070 Uiso 1 1 calc R . .
C22 C 0.06461(18) 0.2479(2) 0.5500(2) 0.0380(10) Uani 1 1 d . . .
C23 C 0.0644(2) 0.2986(3) 0.4951(2) 0.0572(14) Uani 1 1 d . . .
H23A H 0.0501 0.3478 0.5014 0.069 Uiso 1 1 calc R . .
C24 C 0.0849(2) 0.2772(3) 0.4315(2) 0.0685(16) Uani 1 1 d . . .
H24A H 0.0844 0.3121 0.3955 0.082 Uiso 1 1 calc R . .
C25 C 0.1059(2) 0.2056(4) 0.4206(3) 0.0724(17) Uani 1 1 d . . .
H25A H 0.1190 0.1914 0.3772 0.087 Uiso 1 1 calc R . .
C26 C 0.1076(2) 0.1549(3) 0.4741(3) 0.0704(16) Uani 1 1 d . . .
H26A H 0.1222 0.1060 0.4672 0.084 Uiso 1 1 calc R . .
C27 C 0.0877(2) 0.1762(3) 0.5387(2) 0.0529(13) Uani 1 1 d . . .
H27A H 0.0899 0.1416 0.5749 0.063 Uiso 1 1 calc R . .
C28 C -0.20231(18) 0.2710(2) 0.5234(2) 0.0408(10) Uani 1 1 d . . .
C29 C -0.1932(2) 0.3367(3) 0.4850(2) 0.0539(13) Uani 1 1 d . . .
H29A H -0.1754 0.3788 0.5051 0.065 Uiso 1 1 calc R . .
C30 C -0.2105(2) 0.3401(3) 0.4173(3) 0.0719(17) Uani 1 1 d . . .
H30A H -0.2051 0.3847 0.3920 0.086 Uiso 1 1 calc R . .
C31 C -0.2354(3) 0.2777(4) 0.3873(3) 0.089(2) Uani 1 1 d . . .
H31A H -0.2457 0.2794 0.3411 0.107 Uiso 1 1 calc R . .
C32 C -0.2453(3) 0.2126(4) 0.4245(3) 0.091(2) Uani 1 1 d . . .
H32A H -0.2631 0.1708 0.4039 0.109 Uiso 1 1 calc R . .
C33 C -0.2290(2) 0.2092(3) 0.4926(2) 0.0618(14) Uani 1 1 d . . .
H33A H -0.2360 0.1651 0.5180 0.074 Uiso 1 1 calc R . .
C34 C -0.2147(2) 0.3422(2) 0.6566(2) 0.0466(12) Uani 1 1 d . . .
C35 C -0.2596(2) 0.3824(3) 0.6262(3) 0.0670(15) Uani 1 1 d . . .
H35A H -0.2703 0.3721 0.5811 0.080 Uiso 1 1 calc R . .
C36 C -0.2886(3) 0.4384(4) 0.6640(4) 0.093(2) Uani 1 1 d . . .
H36A H -0.3184 0.4658 0.6437 0.112 Uiso 1 1 calc R . .
C37 C -0.2733(3) 0.4532(4) 0.7306(4) 0.096(2) Uani 1 1 d . . .
H37A H -0.2926 0.4907 0.7554 0.115 Uiso 1 1 calc R . .
C38 C -0.2301(3) 0.4131(3) 0.7604(3) 0.0799(19) Uani 1 1 d . . .
H38A H -0.2200 0.4233 0.8058 0.096 Uiso 1 1 calc R . .
C39 C -0.2008(2) 0.3574(3) 0.7245(3) 0.0611(14) Uani 1 1 d . . .
H39A H -0.1716 0.3299 0.7460 0.073 Uiso 1 1 calc R . .
C40 C -0.20619(17) 0.1787(2) 0.6464(2) 0.0351(10) Uani 1 1 d . . .
C41 C -0.18223(19) 0.1095(3) 0.6298(2) 0.0477(12) Uani 1 1 d . . .
H41A H -0.1494 0.1078 0.6025 0.057 Uiso 1 1 calc R . .
C42 C -0.2065(2) 0.0421(3) 0.6533(2) 0.0561(13) Uani 1 1 d . . .
H42A H -0.1907 -0.0045 0.6401 0.067 Uiso 1 1 calc R . .
C43 C -0.2533(2) 0.0432(3) 0.6957(3) 0.0589(14) Uani 1 1 d . . .
H43A H -0.2689 -0.0022 0.7121 0.071 Uiso 1 1 calc R . .
C44 C -0.2768(2) 0.1120(3) 0.7139(3) 0.0591(14) Uani 1 1 d . . .
H44A H -0.3084 0.1132 0.7432 0.071 Uiso 1 1 calc R . .
C45 C -0.25426(19) 0.1799(3) 0.6891(2) 0.0481(12) Uani 1 1 d . . .
H45A H -0.2712 0.2262 0.7010 0.058 Uiso 1 1 calc R . .
C46 C 0.5714(2) -0.4187(3) -0.1803(2) 0.0514(12) Uani 1 1 d . . .
C47 C 0.5727(2) -0.2643(3) -0.2890(2) 0.0457(11) Uani 1 1 d . . .
C48 C 0.5665(3) -0.3091(3) -0.3545(2) 0.087(2) Uani 1 1 d . . .
H48A H 0.5635 -0.3626 -0.3439 0.130 Uiso 1 1 calc R . .
H48B H 0.5995 -0.3006 -0.3831 0.130 Uiso 1 1 calc R . .
H48C H 0.5324 -0.2929 -0.3783 0.130 Uiso 1 1 calc R . .
C49 C 0.57711(19) -0.1819(3) -0.2942(2) 0.0423(11) Uani 1 1 d . . .
C50 C 0.5772(2) -0.1490(3) -0.3602(2) 0.0617(14) Uani 1 1 d . . .
H50A H 0.5734 -0.1817 -0.3976 0.074 Uiso 1 1 calc R . .
C51 C 0.5822(3) -0.0737(4) -0.3731(3) 0.0821(19) Uani 1 1 d . . .
H51A H 0.5823 -0.0555 -0.4180 0.099 Uiso 1 1 calc R . .
C52 C 0.5874(2) -0.0239(3) -0.3181(3) 0.0776(18) Uani 1 1 d . . .
H52A H 0.5901 0.0284 -0.3259 0.093 Uiso 1 1 calc R . .
C53 C 0.5884(2) -0.0515(3) -0.2528(3) 0.0580(14) Uani 1 1 d . . .
H53A H 0.5927 -0.0174 -0.2165 0.070 Uiso 1 1 calc R . .
C54 C 0.58316(18) -0.1307(3) -0.2382(2) 0.0442(11) Uani 1 1 d . . .
C55 C 0.71214(18) -0.2511(3) -0.2207(2) 0.0440(11) Uani 1 1 d . . .
C56 C 0.7012(2) -0.3092(3) -0.2679(2) 0.0572(13) Uani 1 1 d . . .
H56A H 0.6816 -0.3529 -0.2539 0.069 Uiso 1 1 calc R . .
C57 C 0.7195(2) -0.3025(4) -0.3357(3) 0.0736(17) Uani 1 1 d . . .
H57A H 0.7129 -0.3420 -0.3668 0.088 Uiso 1 1 calc R . .
C58 C 0.7468(3) -0.2384(4) -0.3560(3) 0.086(2) Uani 1 1 d . . .
H58A H 0.7574 -0.2330 -0.4018 0.103 Uiso 1 1 calc R . .
C59 C 0.7590(3) -0.1814(4) -0.3107(3) 0.087(2) Uani 1 1 d . . .
H59A H 0.7790 -0.1384 -0.3254 0.105 Uiso 1 1 calc R . .
C60 C 0.7415(2) -0.1870(3) -0.2421(3) 0.0668(16) Uani 1 1 d . . .
H60A H 0.7497 -0.1479 -0.2112 0.080 Uiso 1 1 calc R . .
C61 C 0.71448(19) -0.1789(3) -0.0873(2) 0.0473(12) Uani 1 1 d . . .
C62 C 0.6936(2) -0.1061(3) -0.0946(3) 0.0802(19) Uani 1 1 d . . .
H62A H 0.6624 -0.0970 -0.1234 0.096 Uiso 1 1 calc R . .
C63 C 0.7188(3) -0.0459(4) -0.0594(4) 0.105(3) Uani 1 1 d . . .
H63A H 0.7051 0.0035 -0.0659 0.126 Uiso 1 1 calc R . .
C64 C 0.7631(3) -0.0584(4) -0.0157(4) 0.096(2) Uani 1 1 d . . .
H64A H 0.7791 -0.0179 0.0086 0.115 Uiso 1 1 calc R . .
C65 C 0.7840(3) -0.1301(4) -0.0073(3) 0.0825(19) Uani 1 1 d . . .
H65A H 0.8143 -0.1387 0.0230 0.099 Uiso 1 1 calc R . .
C66 C 0.7607(2) -0.1901(3) -0.0432(3) 0.0608(14) Uani 1 1 d . . .
H66A H 0.7761 -0.2388 -0.0380 0.073 Uiso 1 1 calc R . .
C67 C 0.71494(19) -0.3423(2) -0.0946(2) 0.0407(11) Uani 1 1 d . . .
C68 C 0.6979(2) -0.3617(3) -0.0285(2) 0.0484(12) Uani 1 1 d . . .
H68A H 0.6693 -0.3336 -0.0065 0.058 Uiso 1 1 calc R . .
C69 C 0.7233(2) -0.4224(3) 0.0047(3) 0.0601(14) Uani 1 1 d . . .
H69A H 0.7120 -0.4350 0.0491 0.072 Uiso 1 1 calc R . .
C70 C 0.7651(3) -0.4644(3) -0.0272(3) 0.0718(17) Uani 1 1 d . . .
H70A H 0.7818 -0.5057 -0.0046 0.086 Uiso 1 1 calc R . .
C71 C 0.7823(2) -0.4458(3) -0.0923(3) 0.0665(15) Uani 1 1 d . . .
H71A H 0.8106 -0.4744 -0.1140 0.080 Uiso 1 1 calc R . .
C72 C 0.7574(2) -0.3840(3) -0.1261(2) 0.0517(12) Uani 1 1 d . . .
H72A H 0.7696 -0.3709 -0.1701 0.062 Uiso 1 1 calc R . .
C73 C 0.43944(18) -0.3102(2) -0.0708(2) 0.0395(10) Uani 1 1 d . . .
C74 C 0.4632(2) -0.3278(3) -0.0075(2) 0.0614(15) Uani 1 1 d . . .
H74A H 0.4981 -0.3063 0.0055 0.074 Uiso 1 1 calc R . .
C75 C 0.4348(2) -0.3773(3) 0.0366(3) 0.0768(18) Uani 1 1 d . . .
H75A H 0.4501 -0.3876 0.0798 0.092 Uiso 1 1 calc R . .
C76 C 0.3845(2) -0.4111(3) 0.0168(3) 0.0671(15) Uani 1 1 d . . .
H76A H 0.3666 -0.4462 0.0456 0.080 Uiso 1 1 calc R . .
C77 C 0.3607(2) -0.3938(3) -0.0444(3) 0.0604(14) Uani 1 1 d . . .
H77A H 0.3260 -0.4161 -0.0573 0.072 Uiso 1 1 calc R . .
C78 C 0.38786(19) -0.3426(3) -0.0884(2) 0.0485(12) Uani 1 1 d . . .
H78A H 0.3708 -0.3303 -0.1302 0.058 Uiso 1 1 calc R . .
C79 C 0.43747(18) -0.2477(3) -0.2073(2) 0.0412(11) Uani 1 1 d . . .
C80 C 0.4051(2) -0.1895(3) -0.2334(2) 0.0620(14) Uani 1 1 d . . .
H80A H 0.4006 -0.1445 -0.2085 0.074 Uiso 1 1 calc R . .
C81 C 0.3788(2) -0.1977(4) -0.2972(3) 0.0794(18) Uani 1 1 d . . .
H81A H 0.3565 -0.1581 -0.3147 0.095 Uiso 1 1 calc R . .
C82 C 0.3855(2) -0.2634(4) -0.3345(3) 0.0774(18) Uani 1 1 d . . .
H82A H 0.3685 -0.2678 -0.3776 0.093 Uiso 1 1 calc R . .
C83 C 0.4170(2) -0.3223(3) -0.3086(3) 0.0642(15) Uani 1 1 d . . .
H83A H 0.4211 -0.3675 -0.3333 0.077 Uiso 1 1 calc R . .
C84 C 0.4425(2) -0.3140(3) -0.2460(2) 0.0539(13) Uani 1 1 d . . .
H84A H 0.4642 -0.3543 -0.2285 0.065 Uiso 1 1 calc R . .
C85 C 0.4539(2) -0.1504(3) -0.0889(2) 0.0485(12) Uani 1 1 d . . .
C86 C 0.4161(3) -0.1461(4) -0.0362(3) 0.108(3) Uani 1 1 d . . .
H86A H 0.4006 -0.1905 -0.0176 0.130 Uiso 1 1 calc R . .
C87 C 0.4005(4) -0.0752(5) -0.0096(4) 0.143(4) Uani 1 1 d . . .
H87A H 0.3757 -0.0736 0.0279 0.172 Uiso 1 1 calc R . .
C88 C 0.4195(4) -0.0099(4) -0.0357(4) 0.114(3) Uani 1 1 d . . .
H88A H 0.4066 0.0367 -0.0188 0.137 Uiso 1 1 calc R . .
C89 C 0.4578(3) -0.0131(4) -0.0869(5) 0.117(3) Uani 1 1 d . . .
H89A H 0.4727 0.0319 -0.1051 0.140 Uiso 1 1 calc R . .
C90 C 0.4756(3) -0.0827(3) -0.1133(4) 0.093(2) Uani 1 1 d . . .
H90A H 0.5029 -0.0835 -0.1483 0.112 Uiso 1 1 calc R . .

loop_
_atom_site_aniso_label
_atom_site_aniso_U_11
_atom_site_aniso_U_22
_atom_site_aniso_U_33
_atom_site_aniso_U_23
_atom_site_aniso_U_13
_atom_site_aniso_U_12
Rh1 0.03864(19) 0.02336(17) 0.02164(15) -0.00079(12) -0.00074(12) -0.00221(14)
Rh2 0.0404(2) 0.03230(19) 0.02515(16) 0.00322(13) 0.00201(13) -0.00125(15)
Cl1 0.0532(7) 0.0456(7) 0.0244(5) 0.0039(4) 0.0008(4) -0.0032(5)
Cl2 0.0554(7) 0.0566(8) 0.0286(5) -0.0056(5) 0.0023(5) -0.0017(6)
S1 0.0520(7) 0.0272(6) 0.0322(5) -0.0056(4) 0.0034(5) -0.0047(5)
S2 0.0566(8) 0.0392(7) 0.0453(7) 0.0137(5) -0.0002(6) -0.0034(6)
P1 0.0392(6) 0.0263(6) 0.0309(5) 0.0027(4) 0.0003(4) -0.0036(5)
P2 0.0391(6) 0.0286(6) 0.0350(6) -0.0025(5) -0.0019(5) -0.0010(5)
P3 0.0402(7) 0.0364(7) 0.0366(6) 0.0017(5) 0.0055(5) 0.0008(5)
P4 0.0402(6) 0.0373(7) 0.0325(5) 0.0030(5) -0.0002(5) 0.0003(5)
O1 0.0578(19) 0.0213(15) 0.0286(15) -0.0008(11) -0.0014(13) -0.0026(13)
O2 0.070(2) 0.0346(17) 0.0367(17) 0.0056(14) 0.0007(15) -0.0019(16)
N1 0.050(2) 0.0212(18) 0.0249(17) 0.0017(14) -0.0010(15) 0.0010(16)
N2 0.081(3) 0.0216(19) 0.033(2) 0.0001(15) 0.0055(19) -0.0038(19)
N3 0.138(4) 0.028(2) 0.049(2) -0.0028(18) 0.030(3) -0.013(2)
N4 0.054(2) 0.034(2) 0.0304(19) -0.0012(16) 0.0036(16) -0.0030(18)
N5 0.086(3) 0.035(2) 0.041(2) -0.0041(18) 0.005(2) -0.004(2)
N6 0.140(5) 0.030(2) 0.085(3) 0.003(2) -0.008(3) 0.001(3)
C1 0.065(3) 0.027(2) 0.036(2) 0.0005(19) 0.006(2) -0.002(2)
C2 0.044(3) 0.035(2) 0.025(2) 0.0000(18) -0.0017(18) -0.002(2)
C3 0.089(4) 0.041(3) 0.029(2) 0.006(2) -0.006(2) -0.008(3)
C4 0.039(2) 0.036(2) 0.027(2) -0.0023(18) -0.0020(17) -0.001(2)
C5 0.080(4) 0.045(3) 0.028(2) -0.005(2) -0.005(2) -0.002(3)
C6 0.099(4) 0.053(3) 0.038(3) -0.018(3) 0.000(3) -0.008(3)
C7 0.090(4) 0.029(3) 0.054(3) -0.016(2) 0.002(3) -0.005(3)
C8 0.065(3) 0.029(2) 0.040(2) -0.0020(19) -0.003(2) 0.002(2)
C9 0.036(2) 0.030(2) 0.031(2) -0.0035(18) 0.0021(18) -0.0003(19)
C10 0.036(2) 0.031(2) 0.032(2) 0.0000(18) -0.0007(18) -0.0012(19)
C11 0.039(3) 0.039(3) 0.049(3) 0.005(2) 0.002(2) -0.004(2)
C12 0.035(3) 0.060(3) 0.050(3) 0.005(2) -0.003(2) 0.004(2)
C13 0.053(3) 0.049(3) 0.041(3) 0.009(2) 0.000(2) 0.012(2)
C14 0.055(3) 0.033(3) 0.046(3) 0.009(2) 0.001(2) -0.005(2)
C15 0.043(3) 0.037(3) 0.039(2) 0.002(2) -0.006(2) -0.004(2)
C16 0.040(3) 0.034(3) 0.056(3) 0.001(2) -0.011(2) -0.002(2)
C17 0.080(4) 0.057(4) 0.091(4) 0.001(3) 0.000(3) -0.026(3)
C18 0.116(6) 0.056(4) 0.147(7) 0.002(4) -0.001(5) -0.046(4)
C19 0.091(6) 0.045(4) 0.178(8) -0.030(5) -0.054(6) -0.010(4)
C20 0.078(4) 0.066(4) 0.088(4) -0.035(3) -0.035(3) 0.013(3)
C21 0.061(3) 0.053(3) 0.062(3) -0.015(3) -0.017(3) 0.003(3)
C22 0.040(3) 0.035(2) 0.039(2) 0.0004(19) 0.0056(19) -0.005(2)
C23 0.060(3) 0.058(3) 0.054(3) 0.019(3) 0.018(2) 0.009(3)
C24 0.068(4) 0.093(5) 0.044(3) 0.024(3) 0.022(3) 0.007(3)
C25 0.071(4) 0.099(5) 0.048(3) -0.003(3) 0.017(3) 0.012(4)
C26 0.081(4) 0.063(4) 0.067(4) -0.013(3) 0.015(3) 0.014(3)
C27 0.068(4) 0.045(3) 0.045(3) -0.001(2) 0.013(2) 0.002(3)
C28 0.042(3) 0.042(3) 0.038(2) 0.002(2) -0.0079(19) 0.001(2)
C29 0.049(3) 0.057(3) 0.055(3) 0.012(2) -0.015(2) -0.002(3)
C30 0.062(4) 0.080(4) 0.073(4) 0.033(3) -0.012(3) -0.004(3)
C31 0.079(5) 0.132(6) 0.056(3) 0.021(4) -0.020(3) -0.016(4)
C32 0.106(5) 0.105(5) 0.061(4) -0.004(4) -0.033(3) -0.035(4)
C33 0.070(4) 0.059(3) 0.056(3) 0.006(3) -0.026(3) -0.017(3)
C34 0.047(3) 0.034(3) 0.059(3) -0.005(2) 0.014(2) -0.002(2)
C35 0.074(4) 0.049(3) 0.078(4) 0.003(3) 0.010(3) 0.017(3)
C36 0.078(5) 0.069(4) 0.133(6) 0.008(4) 0.024(5) 0.031(4)
C37 0.102(6) 0.053(4) 0.134(7) -0.026(4) 0.046(5) 0.011(4)
C38 0.083(5) 0.066(4) 0.091(4) -0.039(3) 0.029(4) -0.008(4)
C39 0.060(3) 0.058(3) 0.065(3) -0.023(3) 0.015(3) 0.000(3)
C40 0.037(3) 0.033(2) 0.035(2) -0.0007(18) -0.0083(19) -0.003(2)
C41 0.042(3) 0.038(3) 0.063(3) 0.002(2) 0.008(2) -0.001(2)
C42 0.057(3) 0.038(3) 0.073(3) 0.002(3) 0.003(3) -0.007(2)
C43 0.061(4) 0.049(3) 0.067(3) 0.019(3) -0.004(3) -0.012(3)
C44 0.053(3) 0.062(4) 0.062(3) 0.011(3) 0.012(3) -0.014(3)
C45 0.047(3) 0.048(3) 0.049(3) 0.003(2) 0.004(2) -0.001(2)
C46 0.062(3) 0.034(3) 0.058(3) 0.002(2) 0.001(3) -0.003(2)
C47 0.062(3) 0.047(3) 0.027(2) 0.000(2) 0.001(2) -0.007(2)
C48 0.155(6) 0.073(4) 0.032(3) -0.006(3) 0.002(3) -0.024(4)
C49 0.046(3) 0.045(3) 0.036(2) 0.011(2) 0.002(2) -0.004(2)
C50 0.074(4) 0.066(4) 0.045(3) 0.017(3) 0.000(3) -0.009(3)
C51 0.110(5) 0.079(5) 0.057(4) 0.036(3) 0.008(3) 0.000(4)
C52 0.080(4) 0.053(4) 0.100(5) 0.048(4) 0.013(4) 0.005(3)
C53 0.066(4) 0.039(3) 0.069(3) 0.014(3) 0.006(3) 0.001(3)
C54 0.038(3) 0.043(3) 0.052(3) 0.012(2) 0.004(2) -0.002(2)
C55 0.044(3) 0.048(3) 0.041(2) 0.012(2) 0.009(2) 0.013(2)
C56 0.057(3) 0.070(4) 0.045(3) 0.004(3) 0.015(2) 0.010(3)
C57 0.071(4) 0.105(5) 0.045(3) -0.004(3) 0.005(3) 0.020(4)
C58 0.091(5) 0.113(6) 0.053(3) 0.029(4) 0.031(3) 0.035(4)
C59 0.101(5) 0.074(5) 0.086(5) 0.039(4) 0.048(4) 0.027(4)
C60 0.076(4) 0.051(3) 0.073(4) 0.019(3) 0.028(3) 0.016(3)
C61 0.038(3) 0.045(3) 0.059(3) -0.007(2) 0.013(2) -0.008(2)
C62 0.057(4) 0.048(4) 0.136(6) -0.021(4) -0.007(4) 0.003(3)
C63 0.064(4) 0.055(4) 0.195(8) -0.041(5) -0.008(5) -0.002(3)
C64 0.074(5) 0.077(5) 0.137(6) -0.051(5) 0.015(4) -0.028(4)
C65 0.066(4) 0.094(5) 0.087(4) -0.016(4) -0.008(3) -0.031(4)
C66 0.045(3) 0.068(4) 0.070(3) -0.007(3) -0.001(3) -0.008(3)
C67 0.046(3) 0.036(3) 0.040(2) 0.000(2) -0.006(2) 0.002(2)
C68 0.056(3) 0.047(3) 0.042(3) 0.005(2) -0.005(2) -0.003(2)
C69 0.070(4) 0.054(3) 0.056(3) 0.017(3) -0.015(3) -0.007(3)
C70 0.082(4) 0.047(3) 0.086(4) 0.012(3) -0.032(4) 0.002(3)
C71 0.070(4) 0.054(3) 0.075(4) -0.009(3) -0.014(3) 0.016(3)
C72 0.049(3) 0.050(3) 0.056(3) -0.005(2) -0.003(2) 0.008(2)
C73 0.039(3) 0.042(3) 0.038(2) 0.002(2) 0.010(2) -0.002(2)
C74 0.055(3) 0.081(4) 0.049(3) 0.022(3) -0.001(2) -0.021(3)
C75 0.065(4) 0.108(5) 0.058(3) 0.037(3) -0.002(3) -0.024(4)
C76 0.067(4) 0.067(4) 0.067(4) 0.019(3) 0.017(3) -0.016(3)
C77 0.055(3) 0.060(3) 0.066(3) 0.005(3) 0.009(3) -0.020(3)
C78 0.045(3) 0.049(3) 0.052(3) 0.006(2) -0.001(2) -0.004(2)
C79 0.040(3) 0.050(3) 0.034(2) 0.005(2) -0.0036(19) -0.006(2)
C80 0.062(4) 0.068(4) 0.056(3) 0.013(3) -0.007(3) 0.006(3)
C81 0.080(4) 0.095(5) 0.063(4) 0.020(3) -0.030(3) 0.014(4)
C82 0.074(4) 0.113(5) 0.045(3) 0.002(3) -0.019(3) -0.017(4)
C83 0.059(4) 0.081(4) 0.053(3) -0.012(3) -0.009(3) -0.012(3)
C84 0.052(3) 0.060(3) 0.050(3) 0.000(3) -0.011(2) -0.002(3)
C85 0.050(3) 0.042(3) 0.053(3) -0.005(2) -0.007(2) 0.005(2)
C86 0.165(7) 0.067(4) 0.094(5) -0.004(4) 0.052(5) 0.033(5)
C87 0.234(11) 0.094(6) 0.102(6) -0.018(5) 0.053(6) 0.069(7)
C88 0.132(7) 0.067(5) 0.141(7) -0.045(5) -0.031(6) 0.038(5)
C89 0.072(5) 0.044(4) 0.235(10) -0.006(5) -0.009(5) 0.007(4)
C90 0.072(4) 0.046(4) 0.161(7) 0.002(4) 0.034(4) 0.011(3)

loop_
_atom_type_symbol
_atom_type_description
_atom_type_scat_dispersion_real
_atom_type_scat_dispersion_imag
_atom_type_scat_source
C C 0.0033 0.0016 'International Tables Vol C Tables 4.2.6.8 and 6.1.1.4'
H H 0.0000 0.0000 'International Tables Vol C Tables 4.2.6.8 and 6.1.1.4'
N N 0.0061 0.0033 'International Tables Vol C Tables 4.2.6.8 and 6.1.1.4'
O O 0.0106 0.0060 'International Tables Vol C Tables 4.2.6.8 and 6.1.1.4'
P P 0.1023 0.0942 'International Tables Vol C Tables 4.2.6.8 and 6.1.1.4'
S S 0.1246 0.1234 'International Tables Vol C Tables 4.2.6.8 and 6.1.1.4'
Cl Cl 0.1484 0.1585 'International Tables Vol C Tables 4.2.6.8 and 6.1.1.4'
Rh Rh -1.1178 0.9187 'International Tables Vol C Tables 4.2.6.8 and 6.1.1.4'

loop_
_geom_angle_atom_site_label_1
_geom_angle_atom_site_label_2
_geom_angle_atom_site_label_3
_geom_angle
_geom_angle_site_symmetry_1
_geom_angle_site_symmetry_3
_geom_angle_publ_flag
N1 Rh1 O1 92.63(11) . . ?
N1 Rh1 S1 84.49(9) . . ?
O1 Rh1 S1 176.00(8) . . ?
N1 Rh1 Cl1 177.27(9) . . ?
O1 Rh1 Cl1 90.09(8) . . ?
S1 Rh1 Cl1 92.79(4) . . ?
N1 Rh1 P1 89.62(10) . . ?
O1 Rh1 P1 84.21(8) . . ?
S1 Rh1 P1 92.99(4) . . ?
Cl1 Rh1 P1 90.73(4) . . ?
N1 Rh1 P2 94.63(10) . . ?
O1 Rh1 P2 92.65(8) . . ?
S1 Rh1 P2 90.35(4) . . ?
Cl1 Rh1 P2 85.16(4) . . ?
P1 Rh1 P2 174.83(4) . . ?
N4 Rh2 O2 92.34(12) . . ?
N4 Rh2 S2 84.81(10) . . ?
O2 Rh2 S2 177.15(8) . . ?
N4 Rh2 Cl2 178.27(10) . . ?
O2 Rh2 Cl2 89.35(8) . . ?
S2 Rh2 Cl2 93.50(4) . . ?
N4 Rh2 P3 92.85(10) . . ?
O2 Rh2 P3 87.23(9) . . ?
S2 Rh2 P3 92.87(4) . . ?
Cl2 Rh2 P3 86.86(4) . . ?
N4 Rh2 P4 93.94(10) . . ?
O2 Rh2 P4 89.45(9) . . ?
S2 Rh2 P4 90.78(4) . . ?
Cl2 Rh2 P4 86.45(4) . . ?
P3 Rh2 P4 172.56(4) . . ?
C1 S1 Rh1 94.37(14) . . ?
C46 S2 Rh2 94.43(16) . . ?
C16 P1 C22 109.0(2) . . ?
C16 P1 C10 101.68(19) . . ?
C22 P1 C10 102.53(19) . . ?
C16 P1 Rh1 114.95(15) . . ?
C22 P1 Rh1 110.94(14) . . ?
C10 P1 Rh1 116.64(13) . . ?
C28 P2 C34 104.5(2) . . ?
C28 P2 C40 104.34(19) . . ?
C34 P2 C40 103.34(19) . . ?
C28 P2 Rh1 113.27(14) . . ?
C34 P2 Rh1 115.66(15) . . ?
C40 P2 Rh1 114.45(14) . . ?
C55 P3 C67 106.28(19) . . ?
C55 P3 C61 104.1(2) . . ?
C67 P3 C61 102.7(2) . . ?
C55 P3 Rh2 112.36(15) . . ?
C67 P3 Rh2 116.00(15) . . ?
C61 P3 Rh2 114.18(15) . . ?
C85 P4 C73 102.0(2) . . ?
C85 P4 C79 104.6(2) . . ?
C73 P4 C79 103.7(2) . . ?
C85 P4 Rh2 114.30(16) . . ?
C73 P4 Rh2 116.17(14) . . ?
C79 P4 Rh2 114.54(14) . . ?
C9 O1 Rh1 122.8(2) . . ?
C54 O2 Rh2 124.5(3) . . ?
C2 N1 N2 115.6(3) . . ?
C2 N1 Rh1 126.4(3) . . ?
N2 N1 Rh1 117.8(2) . . ?
C1 N2 N1 114.4(3) . . ?
C47 N4 N5 114.3(3) . . ?
C47 N4 Rh2 127.1(3) . . ?
N5 N4 Rh2 118.6(2) . . ?
C46 N5 N4 114.9(4) . . ?
N2 C1 N3 117.4(4) . . ?
N2 C1 S1 126.1(3) . . ?
N3 C1 S1 116.4(3) . . ?
N1 C2 C4 123.1(3) . . ?
N1 C2 C3 119.0(4) . . ?
C4 C2 C3 117.8(3) . . ?
C5 C4 C9 117.2(4) . . ?
C5 C4 C2 117.5(4) . . ?
C9 C4 C2 125.2(3) . . ?
C6 C5 C4 123.2(4) . . ?
C5 C6 C7 119.4(4) . . ?
C8 C7 C6 119.3(4) . . ?
C7 C8 C9 122.8(4) . . ?
O1 C9 C8 115.1(3) . . ?
O1 C9 C4 127.0(4) . . ?
C8 C9 C4 117.9(4) . . ?
C11 C10 C15 118.8(4) . . ?
C11 C10 P1 119.9(3) . . ?
C15 C10 P1 121.0(3) . . ?
C10 C11 C12 120.6(4) . . ?
C13 C12 C11 120.0(4) . . ?
C14 C13 C12 120.2(4) . . ?
C13 C14 C15 120.5(4) . . ?
C10 C15 C14 119.9(4) . . ?
C17 C16 C21 118.3(5) . . ?
C17 C16 P1 124.6(4) . . ?
C21 C16 P1 117.1(4) . . ?
C18 C17 C16 121.6(6) . . ?
C17 C18 C19 119.5(6) . . ?
C20 C19 C18 119.9(6) . . ?
C19 C20 C21 120.6(6) . . ?
C16 C21 C20 119.9(5) . . ?
C27 C22 C23 117.3(4) . . ?
C27 C22 P1 120.8(3) . . ?
C23 C22 P1 121.6(3) . . ?
C24 C23 C22 121.0(5) . . ?
C25 C24 C23 121.0(5) . . ?
C24 C25 C26 119.2(5) . . ?
C25 C26 C27 120.3(5) . . ?
C22 C27 C26 121.2(5) . . ?
C33 C28 C29 118.9(4) . . ?
C33 C28 P2 121.9(3) . . ?
C29 C28 P2 119.1(3) . . ?
C30 C29 C28 120.4(5) . . ?
C31 C30 C29 119.8(5) . . ?
C30 C31 C32 120.7(5) . . ?
C31 C32 C33 119.8(6) . . ?
C32 C33 C28 120.3(5) . . ?
C39 C34 C35 118.8(4) . . ?
C39 C34 P2 118.7(4) . . ?
C35 C34 P2 122.4(4) . . ?
C34 C35 C36 119.5(6) . . ?
C37 C36 C35 120.4(6) . . ?
C38 C37 C36 120.0(6) . . ?
C37 C38 C39 121.0(6) . . ?
C38 C39 C34 120.3(6) . . ?
C41 C40 C45 118.7(4) . . ?
C41 C40 P2 119.8(3) . . ?
C45 C40 P2 121.6(3) . . ?
C40 C41 C42 120.6(4) . . ?
C43 C42 C41 120.8(5) . . ?
C42 C43 C44 119.1(5) . . ?
C43 C44 C45 120.9(5) . . ?
C44 C45 C40 119.9(4) . . ?
N5 C46 N6 115.6(4) . . ?
N5 C46 S2 127.1(4) . . ?
N6 C46 S2 117.3(4) . . ?
N4 C47 C49 123.6(4) . . ?
N4 C47 C48 118.5(4) . . ?
C49 C47 C48 117.9(4) . . ?
C50 C49 C54 116.2(4) . . ?
C50 C49 C47 118.1(4) . . ?
C54 C49 C47 125.7(4) . . ?
C51 C50 C49 124.8(5) . . ?
C50 C51 C52 118.6(5) . . ?
C53 C52 C51 120.0(5) . . ?
C52 C53 C54 122.2(5) . . ?
O2 C54 C49 126.7(4) . . ?
O2 C54 C53 115.1(4) . . ?
C49 C54 C53 118.2(4) . . ?
C60 C55 C56 119.0(4) . . ?
C60 C55 P3 121.9(4) . . ?
C56 C55 P3 118.9(3) . . ?
C57 C56 C55 120.5(5) . . ?
C58 C57 C56 119.4(6) . . ?
C57 C58 C59 121.2(5) . . ?
C58 C59 C60 120.4(6) . . ?
C55 C60 C59 119.3(6) . . ?
C62 C61 C66 118.0(5) . . ?
C62 C61 P3 120.4(4) . . ?
C66 C61 P3 121.6(4) . . ?
C61 C62 C63 120.3(6) . . ?
C64 C63 C62 120.6(6) . . ?
C63 C64 C65 119.9(6) . . ?
C64 C65 C66 120.3(6) . . ?
C65 C66 C61 120.8(6) . . ?
C72 C67 C68 119.2(4) . . ?
C72 C67 P3 122.8(3) . . ?
C68 C67 P3 117.9(3) . . ?
C69 C68 C67 120.0(5) . . ?
C70 C69 C68 120.5(5) . . ?
C69 C70 C71 120.0(5) . . ?
C70 C71 C72 120.1(5) . . ?
C67 C72 C71 120.1(5) . . ?
C78 C73 C74 118.6(4) . . ?
C78 C73 P4 122.6(3) . . ?
C74 C73 P4 118.8(3) . . ?
C73 C74 C75 120.0(5) . . ?
C76 C75 C74 120.3(5) . . ?
C77 C76 C75 120.2(5) . . ?
C76 C77 C78 120.1(5) . . ?
C73 C78 C77 120.8(4) . . ?
C80 C79 C84 118.1(4) . . ?
C80 C79 P4 123.4(4) . . ?
C84 C79 P4 118.5(3) . . ?
C79 C80 C81 119.8(5) . . ?
C82 C81 C80 120.6(5) . . ?
C83 C82 C81 120.1(5) . . ?
C82 C83 C84 118.9(5) . . ?
C83 C84 C79 122.5(5) . . ?
C86 C85 C90 117.0(5) . . ?
C86 C85 P4 122.3(4) . . ?
C90 C85 P4 120.8(4) . . ?
C85 C86 C87 120.0(7) . . ?
C88 C87 C86 122.6(8) . . ?
C87 C88 C89 118.1(7) . . ?
C88 C89 C90 120.8(7) . . ?
C85 C90 C89 121.4(6) . . ?

loop_
_geom_bond_atom_site_label_1
_geom_bond_atom_site_label_2
_geom_bond_distance
_geom_bond_site_symmetry_2
_geom_bond_publ_flag
Rh1 N1 2.012(3) . ?
Rh1 O1 2.035(3) . ?
Rh1 S1 2.2935(12) . ?
Rh1 Cl1 2.3634(10) . ?
Rh1 P1 2.3920(12) . ?
Rh1 P2 2.3929(12) . ?
Rh2 N4 2.013(3) . ?
Rh2 O2 2.026(3) . ?
Rh2 S2 2.3030(13) . ?
Rh2 Cl2 2.3561(11) . ?
Rh2 P3 2.3889(12) . ?
Rh2 P4 2.4003(12) . ?
S1 C1 1.724(4) . ?
S2 C46 1.710(5) . ?
P1 C16 1.818(4) . ?
P1 C22 1.824(4) . ?
P1 C10 1.825(4) . ?
P2 C28 1.823(4) . ?
P2 C34 1.830(4) . ?
P2 C40 1.833(4) . ?
P3 C55 1.826(4) . ?
P3 C67 1.831(4) . ?
P3 C61 1.835(5) . ?
P4 C85 1.826(5) . ?
P4 C73 1.826(4) . ?
P4 C79 1.827(4) . ?
O1 C9 1.312(4) . ?
O2 C54 1.313(5) . ?
N1 C2 1.299(4) . ?
N1 N2 1.415(4) . ?
N2 C1 1.298(5) . ?
N3 C1 1.369(5) . ?
N4 C47 1.307(5) . ?
N4 N5 1.402(5) . ?
N5 C46 1.294(5) . ?
N6 C46 1.381(6) . ?
C2 C4 1.470(5) . ?
C2 C3 1.509(5) . ?
C4 C5 1.395(5) . ?
C4 C9 1.419(5) . ?
C5 C6 1.371(6) . ?
C6 C7 1.377(6) . ?
C7 C8 1.362(6) . ?
C8 C9 1.406(5) . ?
C10 C11 1.384(5) . ?
C10 C15 1.388(5) . ?
C11 C12 1.387(6) . ?
C12 C13 1.369(6) . ?
C13 C14 1.364(6) . ?
C14 C15 1.393(5) . ?
C16 C17 1.379(6) . ?
C16 C21 1.379(6) . ?
C17 C18 1.371(8) . ?
C18 C19 1.372(9) . ?
C19 C20 1.361(9) . ?
C20 C21 1.387(7) . ?
C22 C27 1.381(6) . ?
C22 C23 1.388(6) . ?
C23 C24 1.379(6) . ?
C24 C25 1.360(7) . ?
C25 C26 1.368(7) . ?
C26 C27 1.390(6) . ?
C28 C33 1.382(6) . ?
C28 C29 1.387(6) . ?
C29 C30 1.378(6) . ?
C30 C31 1.366(8) . ?
C31 C32 1.369(8) . ?
C32 C33 1.379(6) . ?
C34 C39 1.385(6) . ?
C34 C35 1.390(6) . ?
C35 C36 1.398(7) . ?
C36 C37 1.366(9) . ?
C37 C38 1.355(8) . ?
C38 C39 1.379(6) . ?
C40 C41 1.371(6) . ?
C40 C45 1.392(6) . ?
C41 C42 1.385(6) . ?
C42 C43 1.365(6) . ?
C43 C44 1.370(7) . ?
C44 C45 1.385(6) . ?
C47 C49 1.449(6) . ?
C47 C48 1.502(6) . ?
C49 C50 1.407(6) . ?
C49 C54 1.416(6) . ?
C50 C51 1.347(7) . ?
C51 C52 1.384(8) . ?
C52 C53 1.358(7) . ?
C53 C54 1.420(6) . ?
C55 C60 1.377(6) . ?
C55 C56 1.392(6) . ?
C56 C57 1.391(6) . ?
C57 C58 1.349(8) . ?
C58 C59 1.361(8) . ?
C59 C60 1.397(7) . ?
C61 C62 1.371(7) . ?
C61 C66 1.387(6) . ?
C62 C63 1.385(7) . ?
C63 C64 1.352(9) . ?
C64 C65 1.354(8) . ?
C65 C66 1.372(7) . ?
C67 C72 1.371(6) . ?
C67 C68 1.389(6) . ?
C68 C69 1.375(6) . ?
C69 C70 1.365(7) . ?
C70 C71 1.368(7) . ?
C71 C72 1.390(6) . ?
C73 C78 1.369(6) . ?
C73 C74 1.382(6) . ?
C74 C75 1.387(6) . ?
C75 C76 1.364(7) . ?
C76 C77 1.346(7) . ?
C77 C78 1.390(6) . ?
C79 C80 1.364(6) . ?
C79 C84 1.387(6) . ?
C80 C81 1.390(7) . ?
C81 C82 1.369(8) . ?
C82 C83 1.360(7) . ?
C83 C84 1.361(6) . ?
C85 C86 1.352(7) . ?
C85 C90 1.372(7) . ?
C86 C87 1.392(9) . ?
C87 C88 1.324(10) . ?
C88 C89 1.339(10) . ?
C89 C90 1.383(8) . ?
